data_7716361
loop_
_publ_author_name
'Jana, Narayan Ch'
'Sun, Yu-Chen'
'Herchel, Radovan'
'Nandy, Rakhi'
'Brand&#xe3;o, Paula'
'Bagh, Bidraha'
'Wang, Xin-Yi'
'Panja, Anangamohan'

_publ_section_title
;
 Chemical fixation of atmospheric CO<sub>2</sub> in
 tricopper(II)-carbonato complexes with tetradentate N-donor ligands:
 reactive intermediates, probable mechanisms, and catalytic and
 magneto-structural studies.
;
_journal_issue 27
_journal_name_full 'Dalton transactions (Cambridge, England : 2003)'
_journal_page_first 11514
_journal_page_last 11530
_journal_paper_doi 10.1039/d4dt00503a
_journal_volume 53
_journal_year 2024
_chemical_formula_moiety 'C43 H75 Cu3 N15 O3, 4(Cl O4)'
_chemical_formula_sum 'C43 H75 Cl4 Cu3 N15 O19'
_chemical_formula_weight 1438.60
_space_group_crystal_system cubic
_space_group_IT_number 198
_space_group_name_Hall 'P 2ac 2ab 3'
_space_group_name_H-M_alt 'P 21 3'
_atom_sites_solution_hydrogens geom
_atom_sites_solution_primary dual
_audit_creation_date 2023-07-02
_audit_creation_method
;
Olex2 1.5
(compiled 2023.03.06 svn.rbb2c1857 for OlexSys, GUI svn.r6748)
;
_audit_update_record
;
2024-01-22 deposited with the CCDC.	2024-06-12 downloaded from the CCDC.
;
_cell_angle_alpha 90
_cell_angle_beta 90
_cell_angle_gamma 90
_cell_formula_units_Z 4
_cell_length_a 18.3268(3)
_cell_length_b 18.3268(3)
_cell_length_c 18.3268(3)
_cell_measurement_reflns_used 10035
_cell_measurement_temperature 100.0(2)
_cell_measurement_theta_max 31.9970
_cell_measurement_theta_min 3.4840
_cell_volume 6155.45(17)
_computing_cell_refinement 'CrysAlisPro 1.171.40.84a (Rigaku OD, 2020)'
_computing_data_collection 'CrysAlisPro 1.171.40.84a (Rigaku OD, 2020)'
_computing_data_reduction 'CrysAlisPro 1.171.40.84a (Rigaku OD, 2020)'
_computing_molecular_graphics 'Olex2 1.5 (Dolomanov et al., 2009)'
_computing_publication_material 'Olex2 1.5 (Dolomanov et al., 2009)'
_computing_structure_refinement 'SHELXL 2016/6 (Sheldrick, 2015)'
_computing_structure_solution 'SHELXT 2014/5 (Sheldrick, 2014)'
_diffrn_ambient_environment N~2~
_diffrn_ambient_temperature 100.0(2)
_diffrn_detector 'Hybrid Pixel Array Detector'
_diffrn_detector_area_resol_mean 5.8140
_diffrn_detector_type 'Pilatus 200K'
_diffrn_measured_fraction_theta_full 0.997
_diffrn_measured_fraction_theta_max 0.852
_diffrn_measurement_details
;
List of Runs (angles in degrees, time in seconds):

  # Type    Start    End  Width  t~exp~   \w     \q     \k     \f   Frames
#--------------------------------------------------------------------------
  1  \w      7.00  59.00   0.50   14.46    --    7.32-126.00  34.00  104
  2  \w    -42.00  15.00   0.50   14.46    --   -7.95 -77.00  60.00  114
  3  \w    -59.00 -34.00   0.50   14.46    --    7.32 -37.00 120.00   50
;
_diffrn_measurement_device 'four-circle diffractometer'
_diffrn_measurement_device_type 'SuperNova, Dual, Cu at home/near, Pilatus 200K'
_diffrn_measurement_method '\w scans'
_diffrn_orient_matrix_type 'CrysAlisPro convention (1999,Acta A55,543-557)'
_diffrn_orient_matrix_UB_11 0.0106585000
_diffrn_orient_matrix_UB_12 -0.0321606000
_diffrn_orient_matrix_UB_13 -0.0187702000
_diffrn_orient_matrix_UB_21 0.0371041000
_diffrn_orient_matrix_UB_22 0.0077910000
_diffrn_orient_matrix_UB_23 0.0076416000
_diffrn_orient_matrix_UB_31 -0.0026290000
_diffrn_orient_matrix_UB_32 -0.0201012000
_diffrn_orient_matrix_UB_33 0.0329658000
_diffrn_radiation_monochromator mirror
_diffrn_radiation_probe x-ray
_diffrn_radiation_type 'Mo K\a'
_diffrn_radiation_wavelength 0.71073
_diffrn_reflns_av_R_equivalents 0.0634
_diffrn_reflns_av_unetI/netI 0.0573
_diffrn_reflns_Laue_measured_fraction_full 0.997
_diffrn_reflns_Laue_measured_fraction_max 0.852
_diffrn_reflns_limit_h_max 24
_diffrn_reflns_limit_h_min -22
_diffrn_reflns_limit_k_max 20
_diffrn_reflns_limit_k_min -24
_diffrn_reflns_limit_l_max 17
_diffrn_reflns_limit_l_min -24
_diffrn_reflns_number 26464
_diffrn_reflns_point_group_measured_fraction_full 0.998
_diffrn_reflns_point_group_measured_fraction_max 0.824
_diffrn_reflns_theta_full 25.242
_diffrn_reflns_theta_max 31.835
_diffrn_reflns_theta_min 3.335
_diffrn_source 'micro-focus sealed X-ray tube'
_diffrn_source_type 'SuperNova (Mo) X-ray Source'
_exptl_absorpt_coefficient_mu 1.280
_exptl_absorpt_correction_T_max 1.00000
_exptl_absorpt_correction_T_min 0.76649
_exptl_absorpt_correction_type multi-scan
_exptl_absorpt_process_details
;
CrysAlisPro 1.171.40.84a (Rigaku Oxford Diffraction, 2020)
Empirical absorption correction using spherical harmonics,
implemented in SCALE3 ABSPACK scaling algorithm.
;
_exptl_crystal_colour 'dark green'
_exptl_crystal_colour_modifier dark
_exptl_crystal_colour_primary green
_exptl_crystal_density_diffrn 1.552
_exptl_crystal_description block
_exptl_crystal_F_000 2980
_exptl_crystal_size_max 0.2
_exptl_crystal_size_mid 0.1
_exptl_crystal_size_min 0.1
_refine_diff_density_max 0.360
_refine_diff_density_min -0.256
_refine_diff_density_rms 0.069
_refine_ls_abs_structure_details
;
 Flack x determined using 1733 quotients [(I+)-(I-)]/[(I+)+(I-)]
 (Parsons, Flack and Wagner, Acta Cryst. B69 (2013) 249-259).
;
_refine_ls_abs_structure_Flack -0.029(8)
_refine_ls_extinction_method none
_refine_ls_goodness_of_fit_ref 1.048
_refine_ls_hydrogen_treatment constr
_refine_ls_matrix_type full
_refine_ls_number_parameters 268
_refine_ls_number_reflns 5816
_refine_ls_number_restraints 0
_refine_ls_restrained_S_all 1.048
_refine_ls_R_factor_all 0.0633
_refine_ls_R_factor_gt 0.0403
_refine_ls_shift/su_max 0.001
_refine_ls_shift/su_mean 0.000
_refine_ls_structure_factor_coef Fsqd
_refine_ls_weighting_details 'w=1/[\s^2^(Fo^2^)+(0.0479P)^2^+0.7243P] where P=(Fo^2^+2Fc^2^)/3'
_refine_ls_weighting_scheme calc
_refine_ls_wR_factor_gt 0.0876
_refine_ls_wR_factor_ref 0.0961
_reflns_Friedel_coverage 0.790
_reflns_Friedel_fraction_full 0.999
_reflns_Friedel_fraction_max 0.791
_reflns_number_gt 4519
_reflns_number_total 5816
_reflns_threshold_expression 'I > 2\s(I)'
_cod_data_source_file d4dt00503a2.cif
_cod_data_source_block nj-18
_cod_depositor_comments 'Adding full bibliography for 7716361--7716364.cif.'
_cod_original_cell_volume 6155.5(3)
_cod_database_code 7716361
_shelx_shelxl_version_number 2016/6
_chemical_oxdiff_formula 'C184 H300 Cl16 Cu12 N48 O88 '
_shelx_space_group_comment
;
The symmetry employed for this shelxl refinement is uniquely defined
by the following loop, which should always be used as a source of
symmetry information in preference to the above space-group names.
They are only intended as comments.
;
_shelx_estimated_absorpt_t_max 0.883
_shelx_estimated_absorpt_t_min 0.784
_olex2_refinement_description
;
1. Fixed Uiso
 At 1.2 times of:
  All C(H) groups, All C(H,H) groups, All N(H) groups
 At 1.5 times of:
  All C(H,H,H) groups
2. Others
 Fixed Sof: O10(0.21667) O11(0.11667) O9(0.6) O8(0.4)
3.a Ternary CH refined with riding coordinates:
 N4(H4)
3.b Secondary CH2 refined with riding coordinates:
 C10(H10A,H10B), C9(H9A,H9B), C8(H8A,H8B), C11(H11A,H11B), C12(H12A,H12B),
 C13(H13A,H13B)
3.c Aromatic/amide H refined with riding coordinates:
 C2(H2), C4(H4A), C3(H3)
3.d Idealised Me refined as rotating group:
 C7(H7A,H7B,H7C), C14(H14A,H14B,H14C), C15(H15A,H15B,H15C)
;
_smtbx_masks_void_probe_radius 1.2
_smtbx_masks_void_truncation_radius 1.2
_olex2_submission_special_instructions 'No special instructions were received'
_oxdiff_exptl_absorpt_empirical_details
;
Empirical correction (ABSPACK) includes:
- Absorption correction using spherical harmonics
- Frame scaling
;
_oxdiff_exptl_absorpt_empirical_full_max 1.269
_oxdiff_exptl_absorpt_empirical_full_min 0.779

loop_
_space_group_symop_operation_xyz
'x, y, z'
'-x+1/2, -y, z+1/2'
'-x, y+1/2, -z+1/2'
'x+1/2, -y+1/2, -z'
'z, x, y'
'z+1/2, -x+1/2, -y'
'-z+1/2, -x, y+1/2'
'-z, x+1/2, -y+1/2'
'y, z, x'
'-y, z+1/2, -x+1/2'
'y+1/2, -z+1/2, -x'
'-y+1/2, -z, x+1/2'

loop_
_atom_site_label
_atom_site_type_symbol
_atom_site_fract_x
_atom_site_fract_y
_atom_site_fract_z
_atom_site_U_iso_or_equiv
_atom_site_adp_type
_atom_site_occupancy
_atom_site_site_symmetry_order
_atom_site_calc_flag
_atom_site_refinement_flags_posn
_atom_site_refinement_flags_adp
_atom_site_refinement_flags_occupancy
_atom_site_disorder_assembly
_atom_site_disorder_group
Cu1 Cu 0.75041(3) 0.34454(2) 0.37855(2) 0.02225(12) Uani 1 1 d . . . . .
Cl1 Cl 0.61176(5) 0.11176(5) 0.38824(5) 0.0240(3) Uani 1 3 d S T P . .
Cl2 Cl 0.56790(5) 0.56790(5) 0.56790(5) 0.0293(4) Uani 1 3 d S T P . .
Cl4 Cl 0.85521(8) 0.14479(8) 0.64479(8) 0.0513(6) Uani 1 3 d S T P . .
Cl3 Cl 0.95506(11) 0.54494(11) 0.45506(11) 0.0608(7) Uani 1 3 d S T P . .
O1 O 0.72555(14) 0.30907(14) 0.27898(14) 0.0231(6) Uani 1 1 d . . . . .
O3 O 0.59270(16) 0.15203(16) 0.45284(15) 0.0317(6) Uani 1 1 d . . . . .
N1 N 0.85645(18) 0.35860(17) 0.35334(18) 0.0257(7) Uani 1 1 d . . . . .
O2 O 0.65752(14) 0.15752(14) 0.34248(14) 0.0284(10) Uani 1 3 d S T P . .
O5 O 0.61332(17) 0.61332(17) 0.61332(17) 0.0429(13) Uani 1 3 d S T P . .
N3 N 0.79565(17) 0.33719(18) 0.47991(18) 0.0258(7) Uani 1 1 d . . . . .
O4 O 0.5944(2) 0.49421(17) 0.5714(2) 0.0453(8) Uani 1 1 d . . . . .
C1 C 0.75142(18) 0.25142(18) 0.24858(18) 0.0194(10) Uani 1 3 d S T P . .
N4 N 0.65018(18) 0.31210(19) 0.40998(18) 0.0289(7) Uani 1 1 d . . . . .
H4 H 0.649605 0.258855 0.398049 0.035 Uiso 1 1 calc R U . . .
C6 C 0.8652(2) 0.3450(2) 0.4829(2) 0.0266(8) Uani 1 1 d . . . . .
N5 N 0.7171(2) 0.4620(2) 0.3654(2) 0.0351(8) Uani 1 1 d . . . . .
C2 C 0.8860(2) 0.3677(2) 0.2881(2) 0.0308(9) Uani 1 1 d . . . . .
H2 H 0.855186 0.370955 0.246534 0.037 Uiso 1 1 calc R U . . .
C5 C 0.9017(2) 0.3545(2) 0.4116(2) 0.0262(8) Uani 1 1 d . . . . .
C7 C 0.9113(2) 0.3442(3) 0.5508(2) 0.0351(9) Uani 1 1 d . . . . .
H7A H 0.882096 0.360773 0.592377 0.053 Uiso 1 1 calc R U . . .
H7B H 0.953162 0.376884 0.544260 0.053 Uiso 1 1 calc R U . . .
H7C H 0.928792 0.294507 0.559923 0.053 Uiso 1 1 calc R U . . .
C4 C 0.9772(2) 0.3577(2) 0.4009(2) 0.0344(10) Uani 1 1 d . . . . .
H4A H 1.008328 0.353326 0.442059 0.041 Uiso 1 1 calc R U . . .
N2 N 1.00703(19) 0.3666(2) 0.3355(2) 0.0384(9) Uani 1 1 d . . . . .
C3 C 0.9612(2) 0.3727(2) 0.2792(2) 0.0335(10) Uani 1 1 d . . . . .
H3 H 0.980541 0.380730 0.231744 0.040 Uiso 1 1 calc R U . . .
C10 C 0.6300(2) 0.3143(3) 0.4882(2) 0.0366(10) Uani 1 1 d . . . . .
H10A H 0.583035 0.288428 0.495098 0.044 Uiso 1 1 calc R U . . .
H10B H 0.623019 0.365649 0.503298 0.044 Uiso 1 1 calc R U . . .
C9 C 0.6874(2) 0.2795(3) 0.5360(2) 0.0355(10) Uani 1 1 d . . . . .
H9A H 0.702613 0.232711 0.513673 0.043 Uiso 1 1 calc R U . . .
H9B H 0.665429 0.268248 0.584105 0.043 Uiso 1 1 calc R U . . .
C8 C 0.7545(3) 0.3266(3) 0.5477(2) 0.0361(10) Uani 1 1 d . . . . .
H8A H 0.739350 0.374698 0.567032 0.043 Uiso 1 1 calc R U . . .
H8B H 0.786475 0.303230 0.584456 0.043 Uiso 1 1 calc R U . . .
O6 O 1.0018(3) 0.4982(3) 0.5018(3) 0.068(2) Uani 1 3 d S T P . .
C11 C 0.5898(2) 0.3427(3) 0.3643(3) 0.0384(11) Uani 1 1 d . . . . .
H11A H 0.542995 0.321224 0.380829 0.046 Uiso 1 1 calc R U . . .
H11B H 0.597449 0.327573 0.313016 0.046 Uiso 1 1 calc R U . . .
C14 C 0.7694(3) 0.5024(3) 0.3181(3) 0.0464(12) Uani 1 1 d . . . . .
H14A H 0.816547 0.506445 0.343064 0.070 Uiso 1 1 calc R U . . .
H14B H 0.750295 0.551305 0.308087 0.070 Uiso 1 1 calc R U . . .
H14C H 0.775885 0.476002 0.272036 0.070 Uiso 1 1 calc R U . . .
C12 C 0.5836(3) 0.4253(3) 0.3671(3) 0.0494(14) Uani 1 1 d . . . . .
H12A H 0.537000 0.439719 0.343987 0.059 Uiso 1 1 calc R U . . .
H12B H 0.581421 0.440463 0.418915 0.059 Uiso 1 1 calc R U . . .
C15 C 0.7155(3) 0.4990(3) 0.4373(3) 0.0451(12) Uani 1 1 d . . . . .
H15A H 0.678806 0.475809 0.468546 0.068 Uiso 1 1 calc R U . . .
H15B H 0.703098 0.550594 0.430569 0.068 Uiso 1 1 calc R U . . .
H15C H 0.763575 0.495148 0.460458 0.068 Uiso 1 1 calc R U . . .
O7 O 0.8827(3) 0.5358(5) 0.4759(3) 0.125(3) Uani 1 1 d . . . . .
C13 C 0.6447(3) 0.4664(3) 0.3305(3) 0.0470(12) Uani 1 1 d . . . . .
H13A H 0.649214 0.448269 0.279864 0.056 Uiso 1 1 calc R U . . .
H13B H 0.630524 0.518507 0.327732 0.056 Uiso 1 1 calc R U . . .
O10 O 0.8082(5) 0.1918(5) 0.6918(5) 0.112(5) Uani 0.65 3 d S T P . .
O11 O 0.9046(10) 0.0954(10) 0.5954(10) 0.164(18) Uani 0.35 3 d S T P . .
O9 O 0.8184(7) 0.1685(6) 0.5872(5) 0.105(4) Uani 0.6 1 d . . P . .
O8 O 0.8913(11) 0.1858(9) 0.5899(8) 0.107(5) Uani 0.4 1 d . . P . .

loop_
_atom_site_aniso_label
_atom_site_aniso_U_11
_atom_site_aniso_U_22
_atom_site_aniso_U_33
_atom_site_aniso_U_23
_atom_site_aniso_U_13
_atom_site_aniso_U_12
Cu1 0.0212(2) 0.0243(2) 0.0213(2) -0.00480(17) -0.00108(18) -0.00008(19)
Cl1 0.0240(3) 0.0240(3) 0.0240(3) 0.0012(3) 0.0012(3) -0.0012(3)
Cl2 0.0293(4) 0.0293(4) 0.0293(4) 0.0004(4) 0.0004(4) 0.0004(4)
Cl4 0.0513(6) 0.0513(6) 0.0513(6) 0.0134(7) -0.0134(7) -0.0134(7)
Cl3 0.0608(7) 0.0608(7) 0.0608(7) -0.0304(9) 0.0304(9) -0.0304(9)
O1 0.0265(14) 0.0213(13) 0.0214(13) -0.0056(10) -0.0019(10) 0.0066(10)
O3 0.0330(15) 0.0316(15) 0.0305(15) -0.0033(12) 0.0044(12) -0.0008(13)
N1 0.0295(17) 0.0236(16) 0.0240(16) -0.0046(12) -0.0002(13) -0.0024(13)
O2 0.0284(10) 0.0284(10) 0.0284(10) 0.0052(11) 0.0052(11) -0.0052(11)
O5 0.0429(13) 0.0429(13) 0.0429(13) -0.0047(15) -0.0047(15) -0.0047(15)
N3 0.0277(17) 0.0255(17) 0.0242(16) -0.0018(14) -0.0010(13) -0.0058(13)
O4 0.056(2) 0.0308(17) 0.049(2) 0.0044(14) 0.0083(17) 0.0040(15)
C1 0.0194(10) 0.0194(10) 0.0194(10) 0.0006(14) 0.0006(14) -0.0006(14)
N4 0.0232(17) 0.0330(18) 0.0305(18) -0.0086(14) -0.0008(14) 0.0018(14)
C6 0.026(2) 0.0244(19) 0.029(2) -0.0032(16) -0.0029(15) -0.0028(16)
N5 0.0330(19) 0.0310(19) 0.041(2) -0.0074(16) -0.0035(16) 0.0062(15)
C2 0.037(2) 0.029(2) 0.027(2) -0.0052(16) -0.0026(18) -0.0061(17)
C5 0.027(2) 0.0241(19) 0.0272(19) -0.0114(16) -0.0019(15) -0.0031(15)
C7 0.030(2) 0.043(2) 0.032(2) -0.0036(19) -0.0051(17) -0.0018(19)
C4 0.028(2) 0.039(2) 0.037(2) -0.0110(19) -0.0052(18) -0.0037(18)
N2 0.0284(19) 0.048(2) 0.039(2) -0.0131(17) 0.0039(16) -0.0105(16)
C3 0.034(2) 0.039(2) 0.028(2) -0.0086(18) 0.0095(18) -0.0112(19)
C10 0.032(2) 0.044(3) 0.034(2) -0.0122(19) 0.0069(18) -0.0041(19)
C9 0.035(2) 0.044(3) 0.027(2) -0.0044(18) 0.0074(18) -0.014(2)
C8 0.037(2) 0.051(3) 0.0200(19) -0.0051(17) 0.0036(18) -0.010(2)
O6 0.068(2) 0.068(2) 0.068(2) -0.009(2) 0.009(2) -0.009(2)
C11 0.022(2) 0.046(3) 0.047(3) -0.016(2) -0.0049(18) 0.0011(19)
C14 0.054(3) 0.031(2) 0.054(3) 0.004(2) 0.002(2) 0.003(2)
C12 0.032(2) 0.051(3) 0.065(4) -0.014(3) -0.018(2) 0.015(2)
C15 0.043(3) 0.042(3) 0.050(3) -0.024(2) 0.000(2) 0.004(2)
O7 0.057(3) 0.259(8) 0.060(3) 0.001(4) -0.001(2) -0.071(4)
C13 0.044(3) 0.035(2) 0.062(3) 0.001(2) -0.011(2) 0.010(2)
O10 0.112(5) 0.112(5) 0.112(5) -0.026(5) 0.026(5) 0.026(5)
O11 0.164(18) 0.164(18) 0.164(18) -0.054(14) 0.054(14) 0.054(14)
O9 0.144(10) 0.093(7) 0.078(6) 0.012(5) -0.070(6) -0.006(6)
O8 0.131(14) 0.108(11) 0.083(10) 0.033(8) 0.029(10) -0.003(10)

loop_
_atom_type_symbol
_atom_type_description
_atom_type_scat_dispersion_real
_atom_type_scat_dispersion_imag
_atom_type_scat_source
C C 0.0033 0.0016 'International Tables Vol C Tables 4.2.6.8 and 6.1.1.4'
H H 0.0000 0.0000 'International Tables Vol C Tables 4.2.6.8 and 6.1.1.4'
Cl Cl 0.1484 0.1585 'International Tables Vol C Tables 4.2.6.8 and 6.1.1.4'
Cu Cu 0.3201 1.2651 'International Tables Vol C Tables 4.2.6.8 and 6.1.1.4'
N N 0.0061 0.0033 'International Tables Vol C Tables 4.2.6.8 and 6.1.1.4'
O O 0.0106 0.0060 'International Tables Vol C Tables 4.2.6.8 and 6.1.1.4'

loop_
_geom_angle_atom_site_label_1
_geom_angle_atom_site_label_2
_geom_angle_atom_site_label_3
_geom_angle
_geom_angle_site_symmetry_1
_geom_angle_site_symmetry_3
_geom_angle_publ_flag
O1 Cu1 N1 93.00(12) . . ?
O1 Cu1 N3 155.11(12) . . ?
O1 Cu1 N4 87.54(12) . . ?
O1 Cu1 N5 98.74(12) . . ?
N1 Cu1 N3 79.92(13) . . ?
N1 Cu1 N4 169.43(13) . . ?
N1 Cu1 N5 96.59(13) . . ?
N3 Cu1 N5 105.74(13) . . ?
N4 Cu1 N3 95.22(13) . . ?
N4 Cu1 N5 93.76(14) . . ?
O3 Cl1 O3 110.31(12) 11_556 . ?
O3 Cl1 O3 110.31(12) 8_645 . ?
O3 Cl1 O3 110.31(12) 8_645 11_556 ?
O3 Cl1 O2 108.62(13) 11_556 . ?
O3 Cl1 O2 108.62(13) . . ?
O3 Cl1 O2 108.62(13) 8_645 . ?
O4 Cl2 O5 108.74(17) 5 . ?
O4 Cl2 O5 108.74(17) . . ?
O4 Cl2 O5 108.74(17) 9 . ?
O4 Cl2 O4 110.19(16) 5 . ?
O4 Cl2 O4 110.19(16) 9 . ?
O4 Cl2 O4 110.19(16) 9 5 ?
O10 Cl4 O11 180.0(6) . . ?
O9 Cl4 O10 88.7(5) 10_646 . ?
O9 Cl4 O10 88.7(5) 7_665 . ?
O9 Cl4 O10 88.7(5) . . ?
O9 Cl4 O11 91.3(5) . . ?
O9 Cl4 O11 91.3(5) 10_646 . ?
O9 Cl4 O11 91.3(5) 7_665 . ?
O9 Cl4 O9 119.95(4) . 10_646 ?
O9 Cl4 O9 119.95(4) 7_665 10_646 ?
O9 Cl4 O9 119.95(4) 7_665 . ?
O9 Cl4 O8 159.2(9) 7_665 10_646 ?
O9 Cl4 O8 59.9(8) 10_646 10_646 ?
O9 Cl4 O8 59.9(8) 7_665 7_665 ?
O9 Cl4 O8 159.2(9) 10_646 . ?
O9 Cl4 O8 59.9(8) . . ?
O9 Cl4 O8 66.0(8) . 10_646 ?
O9 Cl4 O8 159.2(9) . 7_665 ?
O9 Cl4 O8 66.0(8) 7_665 . ?
O9 Cl4 O8 66.0(8) 10_646 7_665 ?
O8 Cl4 O10 111.9(7) 7_665 . ?
O8 Cl4 O10 111.9(7) . . ?
O8 Cl4 O10 111.9(7) 10_646 . ?
O8 Cl4 O11 68.1(7) 10_646 . ?
O8 Cl4 O11 68.1(7) 7_665 . ?
O8 Cl4 O11 68.1(7) . . ?
O8 Cl4 O8 107.0(8) 10_646 . ?
O8 Cl4 O8 107.0(8) 10_646 7_665 ?
O8 Cl4 O8 107.0(8) 7_665 . ?
O7 Cl3 O6 108.8(3) 12_664 . ?
O7 Cl3 O6 108.8(3) . . ?
O7 Cl3 O6 108.8(3) 6_566 . ?
O7 Cl3 O7 110.1(3) . 12_664 ?
O7 Cl3 O7 110.1(3) 6_566 12_664 ?
O7 Cl3 O7 110.1(3) . 6_566 ?
C1 O1 Cu1 125.56(18) . . ?
C2 N1 Cu1 128.2(3) . . ?
C2 N1 C5 118.0(3) . . ?
C5 N1 Cu1 113.8(3) . . ?
C6 N3 Cu1 115.8(3) . . ?
C6 N3 C8 119.3(4) . . ?
C8 N3 Cu1 124.9(3) . . ?
O1 C1 O1 119.987(12) 8_645 11_556 ?
O1 C1 O1 119.985(12) 11_556 . ?
O1 C1 O1 119.988(12) 8_645 . ?
Cu1 N4 H4 103.6 . . ?
C10 N4 Cu1 119.8(3) . . ?
C10 N4 H4 103.6 . . ?
C10 N4 C11 110.2(3) . . ?
C11 N4 Cu1 113.8(3) . . ?
C11 N4 H4 103.6 . . ?
N3 C6 C5 115.1(4) . . ?
N3 C6 C7 126.3(4) . . ?
C5 C6 C7 118.5(3) . . ?
C14 N5 Cu1 111.3(3) . . ?
C15 N5 Cu1 110.4(3) . . ?
C15 N5 C14 107.6(4) . . ?
C13 N5 Cu1 110.1(3) . . ?
C13 N5 C14 107.4(4) . . ?
C13 N5 C15 110.0(4) . . ?
N1 C2 H2 119.3 . . ?
N1 C2 C3 121.3(4) . . ?
C3 C2 H2 119.3 . . ?
N1 C5 C6 115.2(3) . . ?
N1 C5 C4 119.5(4) . . ?
C4 C5 C6 125.2(4) . . ?
C6 C7 H7A 109.5 . . ?
C6 C7 H7B 109.5 . . ?
C6 C7 H7C 109.5 . . ?
H7A C7 H7B 109.5 . . ?
H7A C7 H7C 109.5 . . ?
H7B C7 H7C 109.5 . . ?
C5 C4 H4A 118.6 . . ?
N2 C4 C5 122.7(4) . . ?
N2 C4 H4A 118.6 . . ?
C4 N2 C3 116.7(4) . . ?
C2 C3 H3 119.1 . . ?
N2 C3 C2 121.7(4) . . ?
N2 C3 H3 119.1 . . ?
N4 C10 H10A 109.2 . . ?
N4 C10 H10B 109.2 . . ?
N4 C10 C9 112.1(4) . . ?
H10A C10 H10B 107.9 . . ?
C9 C10 H10A 109.2 . . ?
C9 C10 H10B 109.2 . . ?
C10 C9 H9A 108.8 . . ?
C10 C9 H9B 108.8 . . ?
C10 C9 C8 114.0(4) . . ?
H9A C9 H9B 107.7 . . ?
C8 C9 H9A 108.8 . . ?
C8 C9 H9B 108.8 . . ?
N3 C8 C9 111.9(3) . . ?
N3 C8 H8A 109.2 . . ?
N3 C8 H8B 109.2 . . ?
C9 C8 H8A 109.2 . . ?
C9 C8 H8B 109.2 . . ?
H8A C8 H8B 107.9 . . ?
N4 C11 H11A 108.7 . . ?
N4 C11 H11B 108.7 . . ?
N4 C11 C12 114.1(4) . . ?
H11A C11 H11B 107.6 . . ?
C12 C11 H11A 108.7 . . ?
C12 C11 H11B 108.7 . . ?
N5 C14 H14A 109.5 . . ?
N5 C14 H14B 109.5 . . ?
N5 C14 H14C 109.5 . . ?
H14A C14 H14B 109.5 . . ?
H14A C14 H14C 109.5 . . ?
H14B C14 H14C 109.5 . . ?
C11 C12 H12A 108.4 . . ?
C11 C12 H12B 108.4 . . ?
H12A C12 H12B 107.5 . . ?
C13 C12 C11 115.4(4) . . ?
C13 C12 H12A 108.4 . . ?
C13 C12 H12B 108.4 . . ?
N5 C15 H15A 109.5 . . ?
N5 C15 H15B 109.5 . . ?
N5 C15 H15C 109.5 . . ?
H15A C15 H15B 109.5 . . ?
H15A C15 H15C 109.5 . . ?
H15B C15 H15C 109.5 . . ?
N5 C13 C12 116.6(4) . . ?
N5 C13 H13A 108.1 . . ?
N5 C13 H13B 108.1 . . ?
C12 C13 H13A 108.1 . . ?
C12 C13 H13B 108.1 . . ?
H13A C13 H13B 107.3 . . ?
Cl4 O11 O8 51.7(10) . . ?
Cl4 O11 O8 51.7(10) . 10_646 ?
Cl4 O11 O8 51.7(10) . 7_665 ?
O8 O11 O8 85.6(14) 7_665 . ?
O8 O11 O8 85.6(14) 10_646 . ?
O8 O11 O8 85.6(14) 7_665 10_646 ?
Cl4 O9 O8 63.4(7) . . ?
Cl4 O9 O8 60.0(8) . 10_646 ?
O8 O9 O8 105.2(15) . 10_646 ?
Cl4 O8 O11 60.2(11) . . ?
Cl4 O8 O9 54.0(6) . 7_665 ?
O9 O8 Cl4 56.7(7) . . ?
O9 O8 O11 81.6(10) 7_665 . ?
O9 O8 O11 85.2(11) . . ?
O9 O8 O9 106.2(12) . 7_665 ?

loop_
_geom_bond_atom_site_label_1
_geom_bond_atom_site_label_2
_geom_bond_distance
_geom_bond_site_symmetry_2
_geom_bond_publ_flag
Cu1 O1 1.990(2) . ?
Cu1 N1 2.014(3) . ?
Cu1 N3 2.039(3) . ?
Cu1 N4 2.015(3) . ?
Cu1 N5 2.250(4) . ?
Cl1 O3 1.438(3) 11_556 ?
Cl1 O3 1.438(3) 8_645 ?
Cl1 O3 1.438(3) . ?
Cl1 O2 1.452(5) . ?
Cl2 O5 1.442(6) . ?
Cl2 O4 1.437(3) . ?
Cl2 O4 1.437(3) 9 ?
Cl2 O4 1.437(3) 5 ?
Cl4 O10 1.493(15) . ?
Cl4 O11 1.57(3) . ?
Cl4 O9 1.326(7) 7_665 ?
Cl4 O9 1.326(7) . ?
Cl4 O9 1.326(7) 10_646 ?
Cl4 O8 1.418(14) 10_646 ?
Cl4 O8 1.418(14) 7_665 ?
Cl4 O8 1.418(14) . ?
Cl3 O6 1.485(9) . ?
Cl3 O7 1.391(5) 6_566 ?
Cl3 O7 1.391(5) . ?
Cl3 O7 1.391(5) 12_664 ?
O1 C1 1.285(2) . ?
N1 C2 1.323(5) . ?
N1 C5 1.354(5) . ?
N3 C6 1.284(5) . ?
N3 C8 1.466(5) . ?
N4 H4 1.0000 . ?
N4 C10 1.481(5) . ?
N4 C11 1.497(6) . ?
C6 C5 1.478(6) . ?
C6 C7 1.504(6) . ?
N5 C14 1.490(6) . ?
N5 C15 1.484(6) . ?
N5 C13 1.476(6) . ?
C2 H2 0.9500 . ?
C2 C3 1.392(6) . ?
C5 C4 1.398(6) . ?
C7 H7A 0.9800 . ?
C7 H7B 0.9800 . ?
C7 H7C 0.9800 . ?
C4 H4A 0.9500 . ?
C4 N2 1.326(6) . ?
N2 C3 1.336(6) . ?
C3 H3 0.9500 . ?
C10 H10A 0.9900 . ?
C10 H10B 0.9900 . ?
C10 C9 1.511(7) . ?
C9 H9A 0.9900 . ?
C9 H9B 0.9900 . ?
C9 C8 1.519(6) . ?
C8 H8A 0.9900 . ?
C8 H8B 0.9900 . ?
C11 H11A 0.9900 . ?
C11 H11B 0.9900 . ?
C11 C12 1.519(7) . ?
C14 H14A 0.9800 . ?
C14 H14B 0.9800 . ?
C14 H14C 0.9800 . ?
C12 H12A 0.9900 . ?
C12 H12B 0.9900 . ?
C12 C13 1.507(8) . ?
C15 H15A 0.9800 . ?
C15 H15B 0.9800 . ?
C15 H15C 0.9800 . ?
C13 H13A 0.9900 . ?
C13 H13B 0.9900 . ?
O11 O8 1.68(2) 7_665 ?
O11 O8 1.68(2) 10_646 ?
O11 O8 1.68(2) . ?
O9 O8 1.37(2) . ?
O9 O8 1.496(17) 10_646 ?

loop_
_geom_torsion_atom_site_label_1
_geom_torsion_atom_site_label_2
_geom_torsion_atom_site_label_3
_geom_torsion_atom_site_label_4
_geom_torsion
_geom_torsion_site_symmetry_1
_geom_torsion_site_symmetry_2
_geom_torsion_site_symmetry_3
_geom_torsion_site_symmetry_4
_geom_torsion_publ_flag
Cu1 O1 C1 O1 165.8(3) . . . 8_645 ?
Cu1 O1 C1 O1 -16.5(7) . . . 11_556 ?
Cu1 N1 C2 C3 -176.3(3) . . . . ?
Cu1 N1 C5 C6 -3.4(4) . . . . ?
Cu1 N1 C5 C4 175.1(3) . . . . ?
Cu1 N3 C6 C5 -2.8(5) . . . . ?
Cu1 N3 C6 C7 178.0(3) . . . . ?
Cu1 N3 C8 C9 33.7(5) . . . . ?
Cu1 N4 C10 C9 -48.6(5) . . . . ?
Cu1 N4 C11 C12 -62.7(5) . . . . ?
Cu1 N5 C13 C12 55.2(5) . . . . ?
Cl4 O11 O8 O9 53.2(6) . . . 7_665 ?
Cl4 O11 O8 O9 -54.0(6) . . . . ?
Cl4 O9 O8 O11 57.2(9) . . . . ?
Cl4 O9 O8 O9 -22.6(10) . . . 7_665 ?
N1 C2 C3 N2 1.8(7) . . . . ?
N1 C5 C4 N2 1.8(6) . . . . ?
N3 C6 C5 N1 4.2(5) . . . . ?
N3 C6 C5 C4 -174.3(4) . . . . ?
N4 C10 C9 C8 76.1(5) . . . . ?
N4 C11 C12 C13 69.5(6) . . . . ?
C6 N3 C8 C9 -148.7(4) . . . . ?
C6 C5 C4 N2 -179.8(4) . . . . ?
C2 N1 C5 C6 179.5(3) . . . . ?
C2 N1 C5 C4 -2.0(6) . . . . ?
C5 N1 C2 C3 0.3(6) . . . . ?
C5 C4 N2 C3 0.2(6) . . . . ?
C7 C6 C5 N1 -176.6(4) . . . . ?
C7 C6 C5 C4 5.0(6) . . . . ?
C4 N2 C3 C2 -2.0(6) . . . . ?
C10 N4 C11 C12 75.2(5) . . . . ?
C10 C9 C8 N3 -66.3(5) . . . . ?
C8 N3 C6 C5 179.4(4) . . . . ?
C8 N3 C6 C7 0.2(6) . . . . ?
C11 N4 C10 C9 176.3(4) . . . . ?
C11 C12 C13 N5 -68.3(6) . . . . ?
C14 N5 C13 C12 176.6(4) . . . . ?
C15 N5 C13 C12 -66.6(6) . . . . ?
O10 Cl4 O9 O8 -114.7(8) . . . 10_646 ?
O10 Cl4 O9 O8 116.4(9) . . . . ?
O10 Cl4 O8 O11 180.000(4) . . . . ?
O10 Cl4 O8 O9 78.1(7) . . . 7_665 ?
O10 Cl4 O8 O9 -74.8(8) . . . . ?
O11 Cl4 O9 O8 -63.6(9) . . . . ?
O11 Cl4 O9 O8 65.3(8) . . . 10_646 ?
O11 Cl4 O8 O9 105.2(8) . . . . ?
O11 Cl4 O8 O9 -101.9(7) . . . 7_665 ?
O9 Cl4 O11 O8 56.7(8) 10_646 . . 10_646 ?
O9 Cl4 O11 O8 -63.3(8) . . . 10_646 ?
O9 Cl4 O11 O8 176.7(8) 7_665 . . 10_646 ?
O9 Cl4 O11 O8 -63.4(9) 7_665 . . . ?
O9 Cl4 O11 O8 56.7(9) 7_665 . . 7_665 ?
O9 Cl4 O11 O8 -63.3(9) 10_646 . . 7_665 ?
O9 Cl4 O11 O8 56.7(9) . . . . ?
O9 Cl4 O11 O8 176.6(9) 10_646 . . . ?
O9 Cl4 O11 O8 176.7(9) . . . 7_665 ?
O9 Cl4 O9 O8 -27.1(14) 10_646 . . 10_646 ?
O9 Cl4 O9 O8 28.7(15) 7_665 . . . ?
O9 Cl4 O9 O8 -155.9(10) 10_646 . . . ?
O9 Cl4 O9 O8 157.6(10) 7_665 . . 10_646 ?
O9 Cl4 O8 O11 101.9(7) 7_665 . . . ?
O9 Cl4 O8 O11 -105.2(8) . . . . ?
O9 Cl4 O8 O11 -9(2) 10_646 . . . ?
O9 Cl4 O8 O9 -152.9(13) 7_665 . . . ?
O9 Cl4 O8 O9 -111(2) 10_646 . . 7_665 ?
O9 Cl4 O8 O9 96(2) 10_646 . . . ?
O9 Cl4 O8 O9 152.9(13) . . . 7_665 ?
O8 Cl4 O11 O8 -120.001(2) 7_665 . . . ?
O8 Cl4 O11 O8 119.999(3) 10_646 . . . ?
O8 Cl4 O11 O8 -120.000(4) 10_646 . . 7_665 ?
O8 Cl4 O11 O8 -119.999(1) . . . 10_646 ?
O8 Cl4 O11 O8 120.001(5) . . . 7_665 ?
O8 Cl4 O11 O8 120.000(1) 7_665 . . 10_646 ?
O8 Cl4 O9 O8 -128.9(16) 10_646 . . . ?
O8 Cl4 O9 O8 74(3) 7_665 . . 10_646 ?
O8 Cl4 O9 O8 128.9(16) . . . 10_646 ?
O8 Cl4 O9 O8 -55(3) 7_665 . . . ?
O8 Cl4 O8 O11 57.2(8) 7_665 . . . ?
O8 Cl4 O8 O11 -57.2(8) 10_646 . . . ?
O8 Cl4 O8 O9 -159.1(8) 10_646 . . 7_665 ?
O8 Cl4 O8 O9 -44.8(13) 7_665 . . 7_665 ?
O8 Cl4 O8 O9 48.0(14) 10_646 . . . ?
O8 Cl4 O8 O9 162.3(8) 7_665 . . . ?
O8 O11 O8 Cl4 43.0(6) 10_646 . . . ?
O8 O11 O8 Cl4 -43.0(6) 7_665 . . . ?
O8 O11 O8 O9 -97.0(7) 7_665 . . . ?
O8 O11 O8 O9 96.2(7) 10_646 . . 7_665 ?
O8 O11 O8 O9 10.2(9) 7_665 . . 7_665 ?
O8 O11 O8 O9 -11.1(10) 10_646 . . . ?
O8 O9 O8 Cl4 -44.3(10) 10_646 . . . ?
O8 O9 O8 O11 12.9(13) 10_646 . . . ?
O8 O9 O8 O9 -66.9(17) 10_646 . . 7_665 ?

loop_
_smtbx_masks_void_nr
_smtbx_masks_void_average_x
_smtbx_masks_void_average_y
_smtbx_masks_void_average_z
_smtbx_masks_void_volume
_smtbx_masks_void_count_electrons
_smtbx_masks_void_content
1 0.209 0.209 0.209 132.5 14.9 '1.5 water'
2 0.291 0.791 0.709 132.5 14.8 '1.5 water'
3 0.709 0.291 0.791 132.5 15.0 '1.5 water'
4 0.791 0.709 0.291 132.5 14.4 '1.5 water'
